data_7104277
loop_
_publ_author_name
'Huang, Zhangjian'
'Zhang, Yihua'
'Fang, Lei'
'Zhang, Zhiguo'
'Lai, Yisheng'
'Ding, Ye'
'Cao, Fengqi'
'Zhang, Ji'
'Peng, Sixun'

_publ_section_title
;
 Nanometre-sized titanium dioxide-catalyzed reactions of nitric oxide
 with aliphatic cyclic and aromatic amines.
;
_journal_issue 13
_journal_name_full 'Chemical communications (Cambridge, England)'
_journal_page_first 1763
_journal_page_last 1765
_journal_paper_doi 10.1039/b820535c
_journal_volume 34
_journal_year 2009
_chemical_formula_moiety 'C11 H16 N4 O2'
_chemical_formula_sum 'C11 H16 N4 O2'
_chemical_formula_weight 236.28
_chemical_name_common 'O2-Methyl 1-(4-Phenylpiperazin-1-yl)diazen-1-ium-1,2-diolate'
_chemical_name_systematic
;
?
;
_space_group_IT_number 61
_symmetry_cell_setting orthorhombic
_symmetry_space_group_name_Hall '-P 2ac 2ab'
_symmetry_space_group_name_H-M 'P b c a'
_atom_sites_solution_hydrogens geom
_atom_sites_solution_primary direct
_atom_sites_solution_secondary difmap
_audit_creation_method SHELXL-97
_cell_angle_alpha 90.00
_cell_angle_beta 90.00
_cell_angle_gamma 90.00
_cell_formula_units_Z 8
_cell_length_a 10.638(2)
_cell_length_b 7.5620(15)
_cell_length_c 30.221(6)
_cell_measurement_reflns_used 25
_cell_measurement_temperature 293(2)
_cell_measurement_theta_max 13
_cell_measurement_theta_min 9
_cell_volume 2431.1(8)
_computing_cell_refinement 'CAD4 EXPRESS'
_computing_data_collection 'CAD4 EXPRESS(Enraf-Nonius,1994)'
_computing_data_reduction 'XCAD4(Harms & Wocadlo,1995)'
_computing_structure_refinement 'SHELXL-97 (Sheldrick, 1997)'
_computing_structure_solution 'SHELXS-97 (Sheldrick, 1990)'
_diffrn_ambient_temperature 293(2)
_diffrn_measured_fraction_theta_full 0.997
_diffrn_measured_fraction_theta_max 0.997
_diffrn_measurement_device_type 'Nonius cad4'
_diffrn_measurement_method \w/2\q
_diffrn_radiation_monochromator graphite
_diffrn_radiation_source 'fine-focus sealed tube'
_diffrn_radiation_type MoK\a
_diffrn_radiation_wavelength 0.71073
_diffrn_reflns_av_R_equivalents 0.0000
_diffrn_reflns_av_sigmaI/netI 0.0427
_diffrn_reflns_limit_h_max 12
_diffrn_reflns_limit_h_min 0
_diffrn_reflns_limit_k_max 9
_diffrn_reflns_limit_k_min 0
_diffrn_reflns_limit_l_max 36
_diffrn_reflns_limit_l_min 0
_diffrn_reflns_number 2169
_diffrn_reflns_theta_full 25.16
_diffrn_reflns_theta_max 25.16
_diffrn_reflns_theta_min 1.35
_diffrn_standards_decay_% 0
_diffrn_standards_interval_count 200
_diffrn_standards_interval_time 2h
_diffrn_standards_number 3
_exptl_absorpt_coefficient_mu 0.092
_exptl_absorpt_correction_T_max 0.9908
_exptl_absorpt_correction_T_min 0.9641
_exptl_absorpt_correction_type psi-scan
_exptl_crystal_colour colourless
_exptl_crystal_density_diffrn 1.291
_exptl_crystal_density_method 'not measured'
_exptl_crystal_description block
_exptl_crystal_F_000 1008
_exptl_crystal_size_max 0.40
_exptl_crystal_size_mid 0.20
_exptl_crystal_size_min 0.10
_refine_diff_density_max 0.146
_refine_diff_density_min -0.153
_refine_diff_density_rms 0.041
_refine_ls_extinction_method none
_refine_ls_goodness_of_fit_ref 1.035
_refine_ls_hydrogen_treatment constr
_refine_ls_matrix_type full
_refine_ls_number_parameters 154
_refine_ls_number_reflns 2169
_refine_ls_number_restraints 48
_refine_ls_restrained_S_all 1.045
_refine_ls_R_factor_all 0.1502
_refine_ls_R_factor_gt 0.0827
_refine_ls_shift/su_max 0.000
_refine_ls_shift/su_mean 0.000
_refine_ls_structure_factor_coef Fsqd
_refine_ls_weighting_details 'calc w=1/[\s^2^(Fo^2^)+(0.0600P)^2^+2.0000P] where P=(Fo^2^+2Fc^2^)/3'
_refine_ls_weighting_scheme calc
_refine_ls_wR_factor_gt 0.1771
_refine_ls_wR_factor_ref 0.2105
_reflns_number_gt 1116
_reflns_number_total 2169
_reflns_threshold_expression >2sigma(I)
_cod_data_source_file b820535c.txt
_cod_data_source_block x
_cod_depositor_comments
;
The following automatic conversions were performed:
'_symmetry_cell_setting' value 'Orthorhombic' changed to 'orthorhombic'
according to '/home/saulius/struct/CIF-dictionaries/cif_core.dic'
dictionary named 'cif_core.dic' version 2.4.1 from 2010-06-29.

Automatic conversion script
Id: cif_fix_enum 1527 2010-12-29 10:47:43Z saulius 
;
_cod_original_sg_symbol_H-M Pbca
_cod_database_code 7104277

loop_
_symmetry_equiv_pos_as_xyz
'x, y, z'
'-x+1/2, -y, z+1/2'
'x+1/2, -y+1/2, -z'
'-x, y+1/2, -z+1/2'
'-x, -y, -z'
'x-1/2, y, -z-1/2'
'-x-1/2, y-1/2, z'
'x, -y-1/2, z-1/2'

loop_
_atom_site_label
_atom_site_type_symbol
_atom_site_fract_x
_atom_site_fract_y
_atom_site_fract_z
_atom_site_U_iso_or_equiv
_atom_site_adp_type
_atom_site_occupancy
_atom_site_symmetry_multiplicity
_atom_site_calc_flag
_atom_site_refinement_flags
_atom_site_disorder_assembly
_atom_site_disorder_group
N1 N 1.0073(3) 0.1651(5) 0.13257(11) 0.0859(10) Uani 1 1 d . . .
O1 O 0.8638(3) 0.6696(5) 0.03826(11) 0.1322(14) Uani 1 1 d . . .
C1 C 1.0159(6) -0.2692(7) 0.22145(17) 0.1113(16) Uani 1 1 d U . .
H1A H 1.0188 -0.3624 0.2415 0.134 Uiso 1 1 calc R . .
O2 O 1.0414(3) 0.8626(4) 0.03426(9) 0.0914(9) Uani 1 1 d . . .
N2 N 0.9480(3) 0.4937(4) 0.09331(11) 0.0806(10) Uani 1 1 d . . .
C2 C 0.9101(5) -0.2365(8) 0.19808(17) 0.1141(16) Uani 1 1 d U . .
H2A H 0.8395 -0.3076 0.2020 0.137 Uiso 1 1 calc R . .
N3 N 0.9589(4) 0.6360(5) 0.06270(11) 0.0866(10) Uani 1 1 d . . .
C3 C 0.9068(5) -0.0992(6) 0.16878(15) 0.0976(13) Uani 1 1 d U . .
H3A H 0.8330 -0.0809 0.1529 0.117 Uiso 1 1 calc R . .
N4 N 1.0574(3) 0.7289(5) 0.06304(11) 0.0878(10) Uani 1 1 d . . .
C4 C 1.0063(4) 0.0146(6) 0.16114(13) 0.0787(11) Uani 1 1 d U . .
C5 C 1.1154(4) -0.0266(6) 0.18536(15) 0.0923(13) Uani 1 1 d U . .
H5A H 1.1867 0.0419 0.1806 0.111 Uiso 1 1 calc R . .
C6 C 1.1228(5) -0.1588(7) 0.21491(15) 0.1062(15) Uani 1 1 d U . .
H6A H 1.1964 -0.1780 0.2308 0.127 Uiso 1 1 calc R . .
C7 C 0.8945(4) 0.1892(7) 0.10436(15) 0.1025(15) Uani 1 1 d . . .
H7A H 0.8232 0.2223 0.1226 0.123 Uiso 1 1 calc R . .
H7B H 0.8744 0.0789 0.0896 0.123 Uiso 1 1 calc R . .
C8 C 0.9192(4) 0.3337(6) 0.06982(14) 0.0935(14) Uani 1 1 d . . .
H8A H 0.9891 0.3003 0.0510 0.112 Uiso 1 1 calc R . .
H8B H 0.8455 0.3505 0.0514 0.112 Uiso 1 1 calc R . .
C9 C 1.0635(4) 0.4672(7) 0.11909(14) 0.1004(15) Uani 1 1 d . . .
H9A H 1.0875 0.5764 0.1336 0.121 Uiso 1 1 calc R . .
H9B H 1.1316 0.4311 0.0997 0.121 Uiso 1 1 calc R . .
C10 C 1.0381(4) 0.3242(6) 0.15337(14) 0.0896(13) Uani 1 1 d . . .
H10A H 1.1121 0.3075 0.1717 0.108 Uiso 1 1 calc R . .
H10B H 0.9694 0.3607 0.1724 0.108 Uiso 1 1 calc R . .
C11 C 1.1578(4) 0.9723(8) 0.03524(15) 0.1182(18) Uani 1 1 d . . .
H11A H 1.1478 1.0721 0.0159 0.177 Uiso 1 1 calc R . .
H11B H 1.2279 0.9024 0.0256 0.177 Uiso 1 1 calc R . .
H11C H 1.1726 1.0130 0.0649 0.177 Uiso 1 1 calc R . .

loop_
_atom_site_aniso_label
_atom_site_aniso_U_11
_atom_site_aniso_U_22
_atom_site_aniso_U_33
_atom_site_aniso_U_23
_atom_site_aniso_U_13
_atom_site_aniso_U_12
N1 0.080(2) 0.114(3) 0.0638(19) -0.001(2) -0.0008(17) 0.005(2)
O1 0.093(2) 0.194(4) 0.110(3) 0.048(3) -0.033(2) -0.017(2)
C1 0.145(4) 0.101(3) 0.089(3) 0.022(3) 0.024(3) 0.005(3)
O2 0.099(2) 0.103(2) 0.0717(17) 0.0113(18) -0.0061(16) 0.0062(17)
N2 0.082(2) 0.091(2) 0.0685(19) 0.006(2) 0.0018(17) -0.0004(19)
C2 0.126(4) 0.120(3) 0.095(3) 0.006(3) 0.022(3) -0.013(3)
N3 0.096(3) 0.093(2) 0.071(2) 0.004(2) -0.001(2) 0.014(2)
C3 0.102(3) 0.103(3) 0.088(3) 0.011(3) 0.021(3) 0.009(3)
N4 0.076(2) 0.119(3) 0.069(2) 0.009(2) -0.0043(18) 0.001(2)
C4 0.082(3) 0.097(3) 0.057(2) -0.016(2) 0.0150(19) -0.005(2)
C5 0.097(3) 0.096(3) 0.084(3) -0.004(3) 0.004(2) 0.006(3)
C6 0.123(4) 0.123(4) 0.073(3) -0.003(3) 0.009(3) 0.004(3)
C7 0.097(3) 0.125(4) 0.085(3) 0.001(3) -0.004(3) -0.002(3)
C8 0.102(3) 0.100(3) 0.079(3) -0.022(3) -0.019(2) 0.017(3)
C9 0.109(3) 0.125(4) 0.067(2) 0.021(3) -0.022(2) -0.011(3)
C10 0.104(3) 0.097(3) 0.068(2) -0.008(3) -0.008(2) -0.008(3)
C11 0.101(3) 0.173(5) 0.080(3) -0.015(4) 0.009(3) -0.012(4)

loop_
_atom_type_symbol
_atom_type_description
_atom_type_scat_dispersion_real
_atom_type_scat_dispersion_imag
_atom_type_scat_source
C C 0.0033 0.0016 'International Tables Vol C Tables 4.2.6.8 and 6.1.1.4'
H H 0.0000 0.0000 'International Tables Vol C Tables 4.2.6.8 and 6.1.1.4'
N N 0.0061 0.0033 'International Tables Vol C Tables 4.2.6.8 and 6.1.1.4'
O O 0.0106 0.0060 'International Tables Vol C Tables 4.2.6.8 and 6.1.1.4'

loop_
_geom_angle_atom_site_label_1
_geom_angle_atom_site_label_2
_geom_angle_atom_site_label_3
_geom_angle
_geom_angle_site_symmetry_1
_geom_angle_site_symmetry_3
_geom_angle_publ_flag
C10 N1 C4 114.6(3) . . ?
C10 N1 C7 110.0(4) . . ?
C4 N1 C7 116.1(4) . . ?
C2 C1 C6 119.0(5) . . ?
C2 C1 H1A 120.5 . . ?
C6 C1 H1A 120.5 . . ?
N4 O2 C11 107.5(3) . . ?
N3 N2 C8 109.4(3) . . ?
N3 N2 C9 112.3(3) . . ?
C8 N2 C9 109.0(3) . . ?
C1 C2 C3 119.9(5) . . ?
C1 C2 H2A 120.0 . . ?
C3 C2 H2A 120.0 . . ?
N4 N3 O1 123.4(4) . . ?
N4 N3 N2 118.9(4) . . ?
O1 N3 N2 117.5(4) . . ?
C2 C3 C4 124.2(5) . . ?
C2 C3 H3A 117.9 . . ?
C4 C3 H3A 117.9 . . ?
N3 N4 O2 108.0(3) . . ?
C3 C4 C5 114.0(4) . . ?
C3 C4 N1 127.0(4) . . ?
C5 C4 N1 119.0(4) . . ?
C6 C5 C4 124.0(5) . . ?
C6 C5 H5A 118.0 . . ?
C4 C5 H5A 118.0 . . ?
C5 C6 C1 118.8(5) . . ?
C5 C6 H6A 120.6 . . ?
C1 C6 H6A 120.6 . . ?
N1 C7 C8 109.9(4) . . ?
N1 C7 H7A 109.7 . . ?
C8 C7 H7A 109.7 . . ?
N1 C7 H7B 109.7 . . ?
C8 C7 H7B 109.7 . . ?
H7A C7 H7B 108.2 . . ?
N2 C8 C7 107.5(3) . . ?
N2 C8 H8A 110.2 . . ?
C7 C8 H8A 110.2 . . ?
N2 C8 H8B 110.2 . . ?
C7 C8 H8B 110.2 . . ?
H8A C8 H8B 108.5 . . ?
N2 C9 C10 108.0(4) . . ?
N2 C9 H9A 110.1 . . ?
C10 C9 H9A 110.1 . . ?
N2 C9 H9B 110.1 . . ?
C10 C9 H9B 110.1 . . ?
H9A C9 H9B 108.4 . . ?
N1 C10 C9 110.3(3) . . ?
N1 C10 H10A 109.6 . . ?
C9 C10 H10A 109.6 . . ?
N1 C10 H10B 109.6 . . ?
C9 C10 H10B 109.6 . . ?
H10A C10 H10B 108.1 . . ?
O2 C11 H11A 109.5 . . ?
O2 C11 H11B 109.5 . . ?
H11A C11 H11B 109.5 . . ?
O2 C11 H11C 109.5 . . ?
H11A C11 H11C 109.5 . . ?
H11B C11 H11C 109.5 . . ?

loop_
_geom_bond_atom_site_label_1
_geom_bond_atom_site_label_2
_geom_bond_distance
_geom_bond_site_symmetry_2
_geom_bond_publ_flag
N1 C10 1.396(5) . ?
N1 C4 1.428(5) . ?
N1 C7 1.483(5) . ?
O1 N3 1.278(4) . ?
C1 C2 1.352(7) . ?
C1 C6 1.425(7) . ?
C1 H1A 0.9300 . ?
O2 N4 1.345(4) . ?
O2 C11 1.490(5) . ?
N2 N3 1.423(4) . ?
N2 C8 1.436(5) . ?
N2 C9 1.469(5) . ?
C2 C3 1.366(6) . ?
C2 H2A 0.9300 . ?
N3 N4 1.261(5) . ?
C3 C4 1.384(6) . ?
C3 H3A 0.9300 . ?
C4 C5 1.407(6) . ?
C5 C6 1.343(6) . ?
C5 H5A 0.9300 . ?
C6 H6A 0.9300 . ?
C7 C8 1.534(6) . ?
C7 H7A 0.9700 . ?
C7 H7B 0.9700 . ?
C8 H8A 0.9700 . ?
C8 H8B 0.9700 . ?
C9 C10 1.522(5) . ?
C9 H9A 0.9700 . ?
C9 H9B 0.9700 . ?
C10 H10A 0.9700 . ?
C10 H10B 0.9700 . ?
C11 H11A 0.9600 . ?
C11 H11B 0.9600 . ?
C11 H11C 0.9600 . ?

loop_
_geom_torsion_atom_site_label_1
_geom_torsion_atom_site_label_2
_geom_torsion_atom_site_label_3
_geom_torsion_atom_site_label_4
_geom_torsion
_geom_torsion_site_symmetry_1
_geom_torsion_site_symmetry_2
_geom_torsion_site_symmetry_3
_geom_torsion_site_symmetry_4
_geom_torsion_publ_flag
C6 C1 C2 C3 -0.1(8) . . . . ?
C8 N2 N3 N4 -126.4(4) . . . . ?
C9 N2 N3 N4 -5.2(5) . . . . ?
C8 N2 N3 O1 58.2(5) . . . . ?
C9 N2 N3 O1 179.4(4) . . . . ?
C1 C2 C3 C4 -0.7(7) . . . . ?
O1 N3 N4 O2 0.3(5) . . . . ?
N2 N3 N4 O2 -174.7(3) . . . . ?
C11 O2 N4 N3 179.5(3) . . . . ?
C2 C3 C4 C5 2.1(6) . . . . ?
C2 C3 C4 N1 -176.9(4) . . . . ?
C10 N1 C4 C3 122.5(5) . . . . ?
C7 N1 C4 C3 -7.6(6) . . . . ?
C10 N1 C4 C5 -56.5(5) . . . . ?
C7 N1 C4 C5 173.4(4) . . . . ?
C3 C4 C5 C6 -2.9(6) . . . . ?
N1 C4 C5 C6 176.2(4) . . . . ?
C4 C5 C6 C1 2.2(7) . . . . ?
C2 C1 C6 C5 -0.6(7) . . . . ?
C10 N1 C7 C8 58.3(4) . . . . ?
C4 N1 C7 C8 -169.5(3) . . . . ?
N3 N2 C8 C7 -174.0(3) . . . . ?
C9 N2 C8 C7 62.8(4) . . . . ?
N1 C7 C8 N2 -59.5(5) . . . . ?
N3 N2 C9 C10 175.0(3) . . . . ?
C8 N2 C9 C10 -63.5(4) . . . . ?
C4 N1 C10 C9 168.0(4) . . . . ?
C7 N1 C10 C9 -59.0(5) . . . . ?
N2 C9 C10 N1 61.6(5) . . . . ?
